data_9008280
loop_
_publ_author_name
'Kirfe, A.'
'Will, G.'
'Arndt, J.'

_publ_section_title
;
 A new phase of coesite SiO2
 Note: this is a synthetic, twinned crystal of a typical coesite,
 it is not really a new phase
;
_journal_name_full 'Zeitschrift fur Kristallographie'
_journal_page_first 315
_journal_page_last 326
_journal_volume 149
_journal_year 1979
_chemical_formula_sum 'O2 Si'
_chemical_name_mineral Coesite
_space_group_IT_number 14
_symmetry_space_group_name_Hall '-P 2yab'
_symmetry_space_group_name_H-M 'P 1 21/a 1'
_cell_angle_alpha 90
_cell_angle_beta 120.30
_cell_angle_gamma 90
_cell_length_a 7.148
_cell_length_b 12.334
_cell_length_c 7.112
_cell_formula_units_Z 16
_cell_volume 541.365
_database_code_amcsd 0010809
_exptl_crystal_density_diffrn 2.949
_cod_original_formula_sum 'Si O2'
_cod_database_code 9008280

loop_
_space_group_symop_operation_xyz
x,y,z
1/2+x,1/2-y,z
1/2-x,1/2+y,-z
-x,-y,-z

loop_
_atom_site_aniso_label
_atom_site_aniso_U_11
_atom_site_aniso_U_22
_atom_site_aniso_U_33
_atom_site_aniso_U_12
_atom_site_aniso_U_13
_atom_site_aniso_U_23
Si1 0.00660 0.00350 0.00700 -0.00090 0.00320 -0.00140
Si2 0.00490 0.00160 0.00660 -0.00010 0.00400 0.00090
Si3 0.00960 0.00420 0.01050 0.00040 0.00790 0.00060
Si4 0.00270 0.00140 0.00390 0.00040 0.00640 0.00010
O1 0.01310 0.00300 0.01080 -0.00150 0.00630 -0.00280
O2 0.00660 0.00690 0.01240 -0.00250 0.00610 -0.00230
O3 0.01160 0.01150 0.00630 -0.00160 0.00580 -0.00530
O4 0.00670 0.00900 0.01270 -0.00240 0.00580 -0.00450
O5 0.00960 0.00200 0.00820 0.00000 0.00520 -0.00110
O6 0.01640 0.00260 0.01550 0.00150 0.00630 0.00000
O7 0.00660 0.01140 0.00920 0.00000 0.00140 0.00260
O8 0.01880 0.00770 0.01790 0.00160 0.01530 0.00100

loop_
_atom_site_label
_atom_site_fract_x
_atom_site_fract_y
_atom_site_fract_z
Si1 0.32240 0.35850 0.39100
Si2 0.68640 0.35820 0.11060
Si3 0.78740 0.40860 0.74320
Si4 0.21900 0.40740 0.75620
O1 0.24980 0.25150 0.24860
O2 0.00390 0.36620 0.75200
O3 0.23510 0.35480 0.56090
O4 0.57910 0.37260 0.51440
O5 0.78650 0.46480 0.26810
O6 0.20830 0.45810 0.23340
O7 0.42750 0.37380 -0.01840
O8 0.77000 0.35300 -0.05970

loop_
_cod_related_entry_id
_cod_related_entry_database
_cod_related_entry_code
1 AMCSD 0010809
